data_4120782
loop_
_publ_author_name
'Natalia B. Shustova'
'Anthony F. Cozzolino'
'Sebastian Reineke'
'Marc Baldo'
'Mircea Dinc\(a'

_publ_section_title
;
 Selective Turn-On Ammonia Sensing Enabled by High-Temperature
 Fluorescence in Metal-Organic Frameworks with Open Metal Sites
;
_journal_name_full 'Journal of the American Chemical Society'
_journal_page_first 13326
_journal_page_last 13329
_journal_paper_doi 10.1021/ja407778a
_journal_volume 135
_journal_year 2013
_chemical_formula_moiety 'C8 H5 O6 N H4, H2O'
_chemical_formula_sum 'C8 H11 N O7'
_chemical_formula_weight 233.18
_chemical_name_systematic
; 
 ? 
;
_space_group_IT_number 2
_symmetry_cell_setting triclinic
_symmetry_space_group_name_Hall '-P 1'
_symmetry_space_group_name_H-M 'P -1'
_atom_sites_solution_hydrogens geom
_atom_sites_solution_primary direct
_atom_sites_solution_secondary difmap
_audit_creation_method SHELXL-97
_cell_angle_alpha 101.161(2)
_cell_angle_beta 110.6220(10)
_cell_angle_gamma 111.735(2)
_cell_formula_units_Z 2
_cell_length_a 6.7456(5)
_cell_length_b 9.0252(7)
_cell_length_c 9.4246(7)
_cell_measurement_reflns_used 4696
_cell_measurement_temperature 100(2)
_cell_measurement_theta_max 31.53
_cell_measurement_theta_min 2.49
_cell_volume 462.90(6)
_computing_cell_refinement 'SAINT 7.46A (Bruker-AXS, 2010)'
_computing_data_collection 'APEX2 v2010.7.0 (Bruker-AXS, 2010)'
_computing_data_reduction 'SAINT 7.46A (Bruker-AXS, 2010)'
_computing_molecular_graphics 'Bruker SHELXTL'
_computing_publication_material 'Bruker SHELXTL'
_computing_structure_refinement 'SHELXL-97 (Sheldrick, 2008)'
_computing_structure_solution 'SHELXS-97 (Sheldrick, 2008)'
_diffrn_ambient_temperature 100(2)
_diffrn_detector_area_resol_mean '\f and \w scans'
_diffrn_measured_fraction_theta_full 0.987
_diffrn_measured_fraction_theta_max 0.987
_diffrn_measurement_device_type 'Bruker Smart APEX2 CCD'
_diffrn_measurement_method '\f and \w scans'
_diffrn_radiation_monochromator graphite
_diffrn_radiation_source 'fine-focus sealed tube'
_diffrn_radiation_type MoK\a
_diffrn_radiation_wavelength 0.71073
_diffrn_reflns_av_R_equivalents 0.0235
_diffrn_reflns_av_sigmaI/netI 0.0191
_diffrn_reflns_limit_h_max 8
_diffrn_reflns_limit_h_min -5
_diffrn_reflns_limit_k_max 10
_diffrn_reflns_limit_k_min -11
_diffrn_reflns_limit_l_max 11
_diffrn_reflns_limit_l_min -11
_diffrn_reflns_number 7965
_diffrn_reflns_theta_full 26.37
_diffrn_reflns_theta_max 26.37
_diffrn_reflns_theta_min 2.49
_exptl_absorpt_coefficient_mu 0.149
_exptl_absorpt_correction_T_max 0.9926
_exptl_absorpt_correction_T_min 0.9852
_exptl_absorpt_correction_type multi-scan
_exptl_absorpt_process_details 'SADABS (Sheldrick, 2009)'
_exptl_crystal_colour plate
_exptl_crystal_density_diffrn 1.673
_exptl_crystal_description colorless
_exptl_crystal_F_000 244
_exptl_crystal_size_max 0.10
_exptl_crystal_size_mid 0.08
_exptl_crystal_size_min 0.05
_refine_diff_density_max 0.306
_refine_diff_density_min -0.243
_refine_diff_density_rms 0.052
_refine_ls_extinction_method none
_refine_ls_goodness_of_fit_ref 1.120
_refine_ls_hydrogen_treatment mixed
_refine_ls_matrix_type full
_refine_ls_number_parameters 181
_refine_ls_number_reflns 1868
_refine_ls_number_restraints 42
_refine_ls_restrained_S_all 1.118
_refine_ls_R_factor_all 0.0432
_refine_ls_R_factor_gt 0.0360
_refine_ls_shift/su_max 0.000
_refine_ls_shift/su_mean 0.000
_refine_ls_structure_factor_coef Fsqd
_refine_ls_weighting_details 'calc w=1/[\s^2^(Fo^2^)+(0.0524P)^2^+0.1986P] where P=(Fo^2^+2Fc^2^)/3'
_refine_ls_weighting_scheme calc
_refine_ls_wR_factor_gt 0.1032
_refine_ls_wR_factor_ref 0.1075
_reflns_number_gt 1587
_reflns_number_total 1868
_reflns_threshold_expression >2sigma(I)
_cod_data_source_file ja407778a_si_002.cif
_cod_data_source_block c_a
_cod_database_code 4120782

loop_
_symmetry_equiv_pos_as_xyz
'x, y, z'
'-x, -y, -z'

loop_
_atom_site_label
_atom_site_type_symbol
_atom_site_fract_x
_atom_site_fract_y
_atom_site_fract_z
_atom_site_U_iso_or_equiv
_atom_site_adp_type
_atom_site_occupancy
_atom_site_symmetry_multiplicity
_atom_site_calc_flag
_atom_site_refinement_flags
C1 C 0.1729(3) 0.38281(19) 0.43486(18) 0.0121(3) Uani 1 1 d U
C2 C 0.1860(3) 0.52539(19) 0.39548(18) 0.0125(3) Uani 1 1 d U
H2 H 0.1090 0.5113 0.2841 0.015 Uiso 1 1 calc R
C3 C 0.3100(3) 0.68862(19) 0.51636(19) 0.0126(3) Uani 1 1 d U
C4 C 0.4275(3) 0.70930(18) 0.68076(18) 0.0114(3) Uani 1 1 d U
C5 C 0.4130(3) 0.56594(19) 0.71977(18) 0.0127(3) Uani 1 1 d U
H5 H 0.4896 0.5797 0.8310 0.015 Uiso 1 1 calc R
C6 C 0.2889(3) 0.40368(19) 0.59933(19) 0.0123(3) Uani 1 1 d U
C7 C 0.0361(3) 0.20709(19) 0.30524(18) 0.0130(3) Uani 1 1 d U
C8 C 0.5686(3) 0.88419(19) 0.81249(18) 0.0126(3) Uani 1 1 d U
H1 H -0.181(5) 0.065(4) 0.074(4) 0.079(10) Uiso 1 1 d .
H3 H 0.407(4) 0.922(3) 0.574(2) 0.053(7) Uiso 1 1 d D
H4 H 0.187(4) 0.167(3) 0.542(2) 0.058(8) Uiso 1 1 d D
H6 H 0.571(3) 0.324(3) 0.850(2) 0.045(7) Uiso 1 1 d D
H7 H 0.699(5) 0.295(3) 0.989(3) 0.067(9) Uiso 1 1 d D
H8 H 0.880(4) 0.625(2) 0.074(2) 0.037(6) Uiso 1 1 d D
H9 H 0.922(4) 0.760(3) 0.227(2) 0.049(7) Uiso 1 1 d D
H10 H 1.111(3) 0.808(3) 0.165(3) 0.048(7) Uiso 1 1 d D
H11 H 0.856(4) 0.789(3) 0.062(2) 0.034(6) Uiso 1 1 d D
N1 N 0.9436(2) 0.74597(17) 0.13193(16) 0.0152(3) Uani 1 1 d D
O1 O 0.0387(2) 0.08234(14) 0.33923(13) 0.0177(3) Uani 1 1 d U
O2 O -0.0837(2) 0.19649(14) 0.15776(13) 0.0165(3) Uani 1 1 d U
O3 O 0.3118(2) 0.82232(14) 0.46989(13) 0.0178(3) Uani 1 1 d DU
O4 O 0.2810(2) 0.26768(13) 0.64645(14) 0.0161(3) Uani 1 1 d DU
O5 O 0.6874(2) 0.89635(14) 0.95822(13) 0.0173(3) Uani 1 1 d U
O6 O 0.56865(19) 1.01012(13) 0.77615(13) 0.0154(3) Uani 1 1 d U
O7 O 0.7022(2) 0.38080(15) 0.95145(15) 0.0219(3) Uani 1 1 d D

loop_
_atom_site_aniso_label
_atom_site_aniso_U_11
_atom_site_aniso_U_22
_atom_site_aniso_U_33
_atom_site_aniso_U_23
_atom_site_aniso_U_13
_atom_site_aniso_U_12
C1 0.0097(7) 0.0115(7) 0.0127(7) 0.0014(6) 0.0056(6) 0.0040(6)
C2 0.0113(7) 0.0142(7) 0.0096(7) 0.0022(6) 0.0042(6) 0.0054(6)
C3 0.0124(7) 0.0118(7) 0.0140(7) 0.0050(6) 0.0065(6) 0.0056(6)
C4 0.0094(7) 0.0103(7) 0.0124(8) 0.0016(6) 0.0055(6) 0.0036(6)
C5 0.0114(7) 0.0130(7) 0.0103(7) 0.0027(6) 0.0034(6) 0.0051(6)
C6 0.0115(7) 0.0108(7) 0.0149(7) 0.0039(6) 0.0071(6) 0.0049(6)
C7 0.0109(7) 0.0134(7) 0.0125(7) 0.0021(6) 0.0060(6) 0.0046(6)
C8 0.0116(7) 0.0128(7) 0.0125(7) 0.0026(6) 0.0058(6) 0.0057(6)
N1 0.0167(7) 0.0114(6) 0.0141(7) 0.0044(5) 0.0048(6) 0.0060(6)
O1 0.0209(6) 0.0115(5) 0.0150(6) 0.0016(4) 0.0051(5) 0.0070(5)
O2 0.0191(6) 0.0117(6) 0.0113(5) 0.0001(4) 0.0037(5) 0.0056(5)
O3 0.0234(6) 0.0115(6) 0.0126(6) 0.0038(4) 0.0039(5) 0.0072(5)
O4 0.0195(6) 0.0096(5) 0.0148(6) 0.0037(4) 0.0052(5) 0.0057(4)
O5 0.0213(6) 0.0117(5) 0.0101(5) 0.0000(4) 0.0010(5) 0.0074(5)
O6 0.0183(6) 0.0103(5) 0.0142(6) 0.0028(4) 0.0056(5) 0.0063(4)
O7 0.0268(7) 0.0141(6) 0.0199(6) 0.0052(5) 0.0066(5) 0.0094(5)

loop_
_atom_type_symbol
_atom_type_description
_atom_type_scat_dispersion_real
_atom_type_scat_dispersion_imag
_atom_type_scat_source
C C 0.0033 0.0016 'International Tables Vol C Tables 4.2.6.8 and 6.1.1.4'
H H 0.0000 0.0000 'International Tables Vol C Tables 4.2.6.8 and 6.1.1.4'
N N 0.0061 0.0033 'International Tables Vol C Tables 4.2.6.8 and 6.1.1.4'
O O 0.0106 0.0060 'International Tables Vol C Tables 4.2.6.8 and 6.1.1.4'

loop_
_geom_angle_atom_site_label_1
_geom_angle_atom_site_label_2
_geom_angle_atom_site_label_3
_geom_angle
C2 C1 C6 119.55(14)
C2 C1 C7 121.07(14)
C6 C1 C7 119.38(14)
C1 C2 C3 121.07(14)
C1 C2 H2 119.5
C3 C2 H2 119.5
O3 C3 C2 118.15(14)
O3 C3 C4 122.61(13)
C2 C3 C4 119.24(14)
C5 C4 C3 119.49(13)
C5 C4 C8 120.25(14)
C3 C4 C8 120.26(13)
C6 C5 C4 121.13(14)
C6 C5 H5 119.4
C4 C5 H5 119.4
O4 C6 C5 118.09(14)
O4 C6 C1 122.40(13)
C5 C6 C1 119.50(14)
O1 C7 O2 123.47(13)
O1 C7 C1 120.95(14)
O2 C7 C1 115.58(13)
O6 C8 O5 123.40(13)
O6 C8 C4 119.33(13)
O5 C8 C4 117.26(13)
H8 N1 H9 108.5(19)
H8 N1 H10 111.4(19)
H9 N1 H10 108(2)
H8 N1 H11 108.7(18)
H9 N1 H11 109.5(19)
H10 N1 H11 110.6(19)
C7 O2 H1 110.2(15)
C3 O3 H3 103.7(15)
C6 O4 H4 104.1(15)
H6 O7 H7 103(2)

loop_
_geom_bond_atom_site_label_1
_geom_bond_atom_site_label_2
_geom_bond_distance
C1 C2 1.388(2)
C1 C6 1.405(2)
C1 C7 1.494(2)
C2 C3 1.391(2)
C2 H2 0.9500
C3 O3 1.3583(18)
C3 C4 1.406(2)
C4 C5 1.391(2)
C4 C8 1.495(2)
C5 C6 1.383(2)
C5 H5 0.9500
C6 O4 1.3732(18)
C7 O1 1.2332(19)
C7 O2 1.3016(19)
C8 O6 1.2488(18)
C8 O5 1.2812(18)
N1 H8 0.967(16)
N1 H9 0.949(16)
N1 H10 0.948(16)
N1 H11 0.963(16)
O2 H1 1.08(3)
O3 H3 0.989(17)
O4 H4 0.994(17)
O7 H6 0.917(17)
O7 H7 0.911(17)
